data_4063079
_journal_name_full Organometallics
_journal_paper_doi 10.1021/om049878f
_journal_year 2004
_chemical_formula_sum 'C46 H38 Si2'
_chemical_formula_weight 646.94
_space_group_IT_number 14
_symmetry_cell_setting monoclinic
_symmetry_space_group_name_Hall '-P 2yn'
_symmetry_space_group_name_H-M 'P 1 21/n 1'
_cell_angle_alpha 90.00
_cell_angle_beta 92.124(2)
_cell_angle_gamma 90.00
_cell_formula_units_Z 2
_cell_length_a 8.9340(9)
_cell_length_b 18.4841(18)
_cell_length_c 10.5116(10)
_cell_measurement_temperature 173(2)
_cell_volume 1734.7(3)
_diffrn_ambient_temperature 173(2)
_exptl_crystal_density_diffrn 1.239
_cod_depositor_comments
;
The following automatic conversions were performed:
'_symmetry_cell_setting' value 'Monoclinic' changed to 'monoclinic'
according to '/home/saulius/struct/CIF-dictionaries/cif_core.dic'
dictionary named 'cif_core.dic' version 2.4.1 from 2010-06-29.

Automatic conversion script
Id: cif_fix_enum 1527 2010-12-29 10:47:43Z saulius 
;
_cod_original_sg_symbol_H-M 'P 21/n'
_cod_database_code 4063079

loop_
_symmetry_equiv_pos_as_xyz
'x, y, z'
'-x+1/2, y+1/2, -z+1/2'
'-x, -y, -z'
'x-1/2, -y-1/2, z-1/2'

loop_
_atom_site_label
_atom_site_type_symbol
_atom_site_fract_x
_atom_site_fract_y
_atom_site_fract_z
_atom_site_U_iso_or_equiv
_atom_site_adp_type
_atom_site_occupancy
_atom_site_symmetry_multiplicity
_atom_site_calc_flag
_atom_site_refinement_flags
_atom_site_disorder_assembly
_atom_site_disorder_group
Si1 Si 0.60461(4) 0.238479(19) 0.99856(4) 0.02959(12) Uani 1 1 d . . .
C1 C 0.71324(15) 0.30084(7) 0.89423(13) 0.0289(3) Uani 1 1 d . . .
C2 C 0.64549(16) 0.32461(8) 0.77901(14) 0.0344(3) Uani 1 1 d . . .
C3 C 0.71045(18) 0.37607(8) 0.70272(13) 0.0365(3) Uani 1 1 d . . .
C4 C 0.84470(16) 0.40922(7) 0.74081(12) 0.0319(3) Uani 1 1 d . . .
C5 C 0.90763(19) 0.46831(8) 0.67043(15) 0.0395(3) Uani 1 1 d . . .
C6 C 1.02971(19) 0.50366(8) 0.71426(15) 0.0407(4) Uani 1 1 d . . .
C7 C 1.10620(16) 0.48313(7) 0.83157(14) 0.0357(3) Uani 1 1 d . . .
C8 C 1.22998(18) 0.52117(8) 0.88245(17) 0.0420(4) Uani 1 1 d . . .
C9 C 1.30025(18) 0.50055(9) 0.99582(18) 0.0448(4) Uani 1 1 d . . .
C10 C 1.25047(17) 0.44092(9) 1.06161(16) 0.0399(3) Uani 1 1 d . . .
C11 C 1.12576(15) 0.40141(7) 1.01555(13) 0.0322(3) Uani 1 1 d . . .
C12 C 1.06617(16) 0.34159(8) 1.08366(14) 0.0343(3) Uani 1 1 d . . .
C13 C 0.93744(15) 0.30885(7) 1.04434(13) 0.0308(3) Uani 1 1 d . . .
C14 C 0.85417(15) 0.33079(7) 0.93069(12) 0.0271(3) Uani 1 1 d . . .
C15 C 0.91852(15) 0.38661(7) 0.85615(12) 0.0278(3) Uani 1 1 d . . .
C16 C 1.05134(15) 0.42292(7) 0.90016(13) 0.0296(3) Uani 1 1 d . . .
C17 C 0.5670(2) 0.28249(9) 1.15408(16) 0.0403(3) Uani 1 1 d . . .
C18 C 0.41841(18) 0.21700(10) 0.92044(17) 0.0428(4) Uani 1 1 d . . .
C19 C 0.71020(16) 0.15294(7) 1.02850(14) 0.0337(3) Uani 1 1 d . . .
C20 C 0.82544(15) 0.13045(7) 0.96273(13) 0.0297(3) Uani 1 1 d . . .
C21 C 0.91328(14) 0.06358(7) 0.98299(12) 0.0275(3) Uani 1 1 d . . .
C22 C 1.01573(15) 0.04234(7) 0.89352(13) 0.0309(3) Uani 1 1 d . . .
C23 C 1.10027(15) -0.02030(7) 0.90933(13) 0.0309(3) Uani 1 1 d . . .
H2 H 0.547(2) 0.3060(9) 0.7515(16) 0.044(5) Uiso 1 1 d . . .
H3 H 0.6603(19) 0.3896(9) 0.6244(17) 0.045(5) Uiso 1 1 d . . .
H5 H 0.858(2) 0.4811(9) 0.5940(17) 0.046(5) Uiso 1 1 d . . .
H6 H 1.071(2) 0.5433(11) 0.6668(18) 0.057(5) Uiso 1 1 d . . .
H8 H 1.259(2) 0.5629(10) 0.8377(17) 0.051(5) Uiso 1 1 d . . .
H9 H 1.382(2) 0.5297(12) 1.033(2) 0.072(6) Uiso 1 1 d . . .
H10 H 1.297(2) 0.4282(10) 1.1437(18) 0.050(5) Uiso 1 1 d . . .
H12 H 1.1231(19) 0.3270(9) 1.1592(17) 0.045(5) Uiso 1 1 d . . .
H13 H 0.8991(19) 0.2698(10) 1.0927(17) 0.043(5) Uiso 1 1 d . . .
H17A H 0.507(2) 0.2522(11) 1.2065(19) 0.058(6) Uiso 1 1 d . . .
H17B H 0.655(2) 0.2950(12) 1.205(2) 0.069(6) Uiso 1 1 d . . .
H17C H 0.506(2) 0.3231(12) 1.139(2) 0.068(6) Uiso 1 1 d . . .
H18A H 0.365(2) 0.1867(11) 0.9724(19) 0.056(5) Uiso 1 1 d . . .
H18B H 0.427(2) 0.1906(11) 0.838(2) 0.066(6) Uiso 1 1 d . . .
H18C H 0.367(3) 0.2636(13) 0.905(2) 0.079(7) Uiso 1 1 d . . .
H19 H 0.682(2) 0.1241(11) 1.0959(19) 0.057(5) Uiso 1 1 d . . .
H20 H 0.8578(17) 0.1597(9) 0.8974(15) 0.036(4) Uiso 1 1 d . . .
H22 H 1.0281(18) 0.0715(9) 0.8238(16) 0.036(4) Uiso 1 1 d . . .
H23 H 1.1710(18) -0.0320(9) 0.8470(15) 0.036(4) Uiso 1 1 d . . .

loop_
_atom_site_aniso_label
_atom_site_aniso_U_11
_atom_site_aniso_U_22
_atom_site_aniso_U_33
_atom_site_aniso_U_23
_atom_site_aniso_U_13
_atom_site_aniso_U_12
Si1 0.0297(2) 0.02587(19) 0.0332(2) -0.00197(14) 0.00177(15) 0.00238(14)
C1 0.0319(7) 0.0240(6) 0.0307(7) -0.0012(5) -0.0010(5) 0.0041(5)
C2 0.0347(7) 0.0333(7) 0.0348(7) -0.0028(6) -0.0060(6) 0.0036(6)
C3 0.0435(8) 0.0381(7) 0.0276(7) 0.0024(6) -0.0057(6) 0.0105(6)
C4 0.0380(7) 0.0299(6) 0.0279(6) 0.0021(5) 0.0036(5) 0.0096(5)
C5 0.0509(9) 0.0356(7) 0.0326(7) 0.0091(6) 0.0090(6) 0.0135(7)
C6 0.0496(9) 0.0300(7) 0.0437(8) 0.0062(6) 0.0194(7) 0.0073(6)
C7 0.0385(8) 0.0286(7) 0.0412(8) -0.0022(6) 0.0167(6) 0.0040(6)
C8 0.0409(8) 0.0316(7) 0.0552(10) -0.0081(7) 0.0225(7) -0.0029(6)
C9 0.0315(8) 0.0396(8) 0.0639(11) -0.0176(7) 0.0125(7) -0.0034(6)
C10 0.0299(7) 0.0412(8) 0.0486(9) -0.0101(7) 0.0009(6) 0.0036(6)
C11 0.0286(7) 0.0308(7) 0.0373(7) -0.0053(5) 0.0026(5) 0.0042(5)
C12 0.0354(7) 0.0344(7) 0.0327(7) 0.0019(6) -0.0052(6) 0.0052(6)
C13 0.0345(7) 0.0276(6) 0.0302(7) 0.0036(5) -0.0021(5) 0.0031(5)
C14 0.0306(7) 0.0237(6) 0.0270(6) -0.0003(5) 0.0002(5) 0.0060(5)
C15 0.0306(7) 0.0242(6) 0.0287(6) -0.0003(5) 0.0031(5) 0.0065(5)
C16 0.0305(7) 0.0249(6) 0.0338(7) -0.0030(5) 0.0077(5) 0.0049(5)
C17 0.0459(9) 0.0375(8) 0.0381(8) -0.0049(6) 0.0072(7) 0.0037(7)
C18 0.0344(8) 0.0486(9) 0.0451(9) -0.0022(7) 0.0004(7) -0.0043(7)
C19 0.0360(7) 0.0254(6) 0.0402(8) 0.0038(5) 0.0063(6) 0.0000(5)
C20 0.0320(7) 0.0261(6) 0.0311(7) 0.0037(5) 0.0013(5) 0.0004(5)
C21 0.0255(6) 0.0261(6) 0.0307(6) 0.0014(5) 0.0000(5) -0.0013(5)
C22 0.0321(7) 0.0317(7) 0.0291(7) 0.0070(5) 0.0046(5) 0.0006(5)
C23 0.0297(7) 0.0324(7) 0.0309(7) 0.0032(5) 0.0063(5) 0.0032(5)

loop_
_geom_bond_atom_site_label_1
_geom_bond_atom_site_label_2
_geom_bond_distance
_geom_bond_site_symmetry_2
_geom_bond_publ_flag
Si1 C19 1.8619(14) . ?
Si1 C17 1.8676(16) . ?
Si1 C18 1.8703(17) . ?
Si1 C1 1.8847(14) . ?
C1 C2 1.4042(19) . ?
C1 C14 1.4153(18) . ?
C2 C3 1.385(2) . ?
C3 C4 1.392(2) . ?
C4 C15 1.4214(18) . ?
C4 C5 1.445(2) . ?
C5 C6 1.339(2) . ?
C6 C7 1.438(2) . ?
C7 C8 1.400(2) . ?
C7 C16 1.4230(19) . ?
C8 C9 1.380(3) . ?
C9 C10 1.383(2) . ?
C10 C11 1.403(2) . ?
C11 C16 1.4183(19) . ?
C11 C12 1.431(2) . ?
C12 C13 1.351(2) . ?
C13 C14 1.4420(18) . ?
C14 C15 1.4291(18) . ?
C15 C16 1.4254(19) . ?
C19 C20 1.3279(19) . ?
C20 C21 1.4754(18) . ?
C21 C22 1.3930(19) . ?
C21 C23 1.3948(18) 3_757 ?
C22 C23 1.3891(19) . ?
C23 C21 1.3948(18) 3_757 ?
